data_4331294
loop_
_publ_author_name
'Hui-Lien Tsai'
'Chen-I Yang'
'Wolfgang Wernsdorfer'
'Siang-Hua Huang'
'Siang-Yu Jhan'
'Ming-Hsuan Liu'
'Gene-Hsiang Lee'

_publ_section_title
;
 Mn4 Single-Molecule-Magnet-Based Polymers of a One-Dimensional Helical
 Chain and a Three-Dimensional Network: Syntheses, Crystal Structures, and
 Magnetic Properties
;
_journal_name_full 'Inorganic Chemistry'
_journal_page_first 13171
_journal_page_last 13180
_journal_paper_doi 10.1021/ic3014333
_journal_volume 51
_journal_year 2012
_chemical_formula_sum 'C49.5 H57 Mn4 N15 O8.5'
_chemical_formula_weight 1217.86
_chemical_name_systematic
; 
 ? 
;
_space_group_IT_number 167
_symmetry_cell_setting rhombohedral
_symmetry_space_group_name_Hall '-R 3 2"c'
_symmetry_space_group_name_H-M 'R -3 c :H'
_atom_sites_solution_hydrogens geom
_atom_sites_solution_primary direct
_atom_sites_solution_secondary difmap
_audit_creation_method SHELXL-97
_cell_angle_alpha 90.00
_cell_angle_beta 90.00
_cell_angle_gamma 120.00
_cell_formula_units_Z 12
_cell_length_a 19.3717(7)
_cell_length_b 19.3717(7)
_cell_length_c 52.616(2)
_cell_measurement_reflns_used total
_cell_measurement_temperature 150(2)
_cell_measurement_theta_max 27.50
_cell_measurement_theta_min 1.00
_cell_volume 17099.5(11)
_computing_cell_refinement DENZO-SMN
_computing_data_collection 'NONIUS COLLECT'
_computing_data_reduction DENZO-SMN
_computing_molecular_graphics 'Bruker SHELXTL'
_computing_publication_material 'Bruker SHELXTL'
_computing_structure_refinement 'SHELXL-97 (Sheldrick, 1997)'
_computing_structure_solution 'SHELXS-97 (Sheldrick, 1990)'
_diffrn_ambient_temperature 150(2)
_diffrn_measured_fraction_theta_full 0.995
_diffrn_measured_fraction_theta_max 0.995
_diffrn_measurement_device_type 'NONIUS KappaCCD'
_diffrn_measurement_method '\w scans'
_diffrn_radiation_monochromator graphite
_diffrn_radiation_source 'fine-focus sealed tube'
_diffrn_radiation_type MoK\a
_diffrn_radiation_wavelength 0.71073
_diffrn_reflns_av_R_equivalents 0.0833
_diffrn_reflns_av_sigmaI/netI 0.0494
_diffrn_reflns_limit_h_max 24
_diffrn_reflns_limit_h_min -25
_diffrn_reflns_limit_k_max 23
_diffrn_reflns_limit_k_min -24
_diffrn_reflns_limit_l_max 67
_diffrn_reflns_limit_l_min -66
_diffrn_reflns_number 29916
_diffrn_reflns_theta_full 27.50
_diffrn_reflns_theta_max 27.50
_diffrn_reflns_theta_min 1.44
_exptl_absorpt_coefficient_mu 0.930
_exptl_absorpt_correction_T_max 0.8358
_exptl_absorpt_correction_T_min 0.8215
_exptl_absorpt_correction_type multi-scan
_exptl_crystal_colour dark-green
_exptl_crystal_density_diffrn 1.419
_exptl_crystal_density_meas ?
_exptl_crystal_description block
_exptl_crystal_F_000 7524
_exptl_crystal_size_max 0.22
_exptl_crystal_size_mid 0.20
_exptl_crystal_size_min 0.20
_refine_diff_density_max 1.548
_refine_diff_density_min -0.978
_refine_diff_density_rms 0.248
_refine_ls_extinction_method none
_refine_ls_goodness_of_fit_ref 1.065
_refine_ls_hydrogen_treatment constr
_refine_ls_matrix_type full
_refine_ls_number_parameters 231
_refine_ls_number_reflns 4350
_refine_ls_number_restraints 6
_refine_ls_restrained_S_all 1.067
_refine_ls_R_factor_all 0.0964
_refine_ls_R_factor_gt 0.0638
_refine_ls_shift/su_max 0.004
_refine_ls_shift/su_mean 0.000
_refine_ls_structure_factor_coef Fsqd
_refine_ls_weighting_details 'calc w=1/[\s^2^(Fo^2^)+(0.1199P)^2^+101.2256P] where P=(Fo^2^+2Fc^2^)/3'
_refine_ls_weighting_scheme calc
_refine_ls_wR_factor_gt 0.1845
_refine_ls_wR_factor_ref 0.2109
_reflns_number_gt 3176
_reflns_number_total 4350
_reflns_threshold_expression >2sigma(I)
_cod_data_source_file ic3014333_si_003.cif
_cod_data_source_block ic12944
_cod_depositor_comments
;
The following automatic conversions were performed:

'_exptl_crystal_density_meas' value 'not_measured' was changed to '?'
- the value is perceived as not measured.

Automatic conversion script
Id: cif_fix_values 3008 2015-01-20 13:52:24Z robertas 
;
_cod_original_sg_symbol_H-M 'R -3 c'
_cod_original_formula_sum 'C49.50 H57 Mn4 N15 O8.50'
_cod_database_code 4331294

loop_
_symmetry_equiv_pos_as_xyz
'x, y, z'
'-y, x-y, z'
'-x+y, -x, z'
'y, x, -z+1/2'
'x-y, -y, -z+1/2'
'-x, -x+y, -z+1/2'
'x+2/3, y+1/3, z+1/3'
'-y+2/3, x-y+1/3, z+1/3'
'-x+y+2/3, -x+1/3, z+1/3'
'y+2/3, x+1/3, -z+5/6'
'x-y+2/3, -y+1/3, -z+5/6'
'-x+2/3, -x+y+1/3, -z+5/6'
'x+1/3, y+2/3, z+2/3'
'-y+1/3, x-y+2/3, z+2/3'
'-x+y+1/3, -x+2/3, z+2/3'
'y+1/3, x+2/3, -z+7/6'
'x-y+1/3, -y+2/3, -z+7/6'
'-x+1/3, -x+y+2/3, -z+7/6'
'-x, -y, -z'
'y, -x+y, -z'
'x-y, x, -z'
'-y, -x, z-1/2'
'-x+y, y, z-1/2'
'x, x-y, z-1/2'
'-x+2/3, -y+1/3, -z+1/3'
'y+2/3, -x+y+1/3, -z+1/3'
'x-y+2/3, x+1/3, -z+1/3'
'-y+2/3, -x+1/3, z-1/6'
'-x+y+2/3, y+1/3, z-1/6'
'x+2/3, x-y+1/3, z-1/6'
'-x+1/3, -y+2/3, -z+2/3'
'y+1/3, -x+y+2/3, -z+2/3'
'x-y+1/3, x+2/3, -z+2/3'
'-y+1/3, -x+2/3, z+1/6'
'-x+y+1/3, y+2/3, z+1/6'
'x+1/3, x-y+2/3, z+1/6'

loop_
_atom_site_label
_atom_site_type_symbol
_atom_site_fract_x
_atom_site_fract_y
_atom_site_fract_z
_atom_site_U_iso_or_equiv
_atom_site_adp_type
_atom_site_occupancy
_atom_site_symmetry_multiplicity
_atom_site_calc_flag
_atom_site_refinement_flags
Mn1 Mn 0.6667 0.3333 0.98831(2) 0.0255(3) Uani 1 3 d S
Mn2 Mn 0.70162(4) 0.25861(4) 1.052507(11) 0.0242(2) Uani 1 1 d .
O1 O 0.6667 0.3333 1.05492(10) 0.0263(10) Uani 1 3 d S
O2 O 0.44732(18) 0.25953(18) 1.05098(6) 0.0289(7) Uani 1 1 d .
O3 O 0.59733(17) 0.17862(18) 1.06437(6) 0.0293(7) Uani 1 1 d .
N1 N 0.6712(2) 0.2398(2) 1.01220(7) 0.0296(8) Uani 1 1 d .
N2 N 0.6575(3) 0.1771(2) 1.00315(8) 0.0397(10) Uani 1 1 d .
N3 N 0.6445(4) 0.1170(3) 0.99440(11) 0.0699(17) Uani 1 1 d .
N4 N 0.5360(2) 0.1868(2) 1.05396(6) 0.0255(7) Uani 1 1 d .
N5 N 0.5746(2) 0.2285(2) 0.96451(7) 0.0306(8) Uani 1 1 d .
C1 C 0.3942(2) 0.1926(3) 1.03990(8) 0.0268(9) Uani 1 1 d .
C2 C 0.3242(3) 0.1890(3) 1.03058(9) 0.0363(10) Uani 1 1 d .
H2 H 0.3180 0.2345 1.0319 0.044 Uiso 1 1 calc R
C3 C 0.2644(3) 0.1201(3) 1.01953(11) 0.0449(13) Uani 1 1 d .
H3 H 0.2173 0.1184 1.0136 0.054 Uiso 1 1 calc R
C4 C 0.2733(3) 0.0536(3) 1.01707(11) 0.0453(12) Uani 1 1 d .
H4 H 0.2327 0.0068 1.0091 0.054 Uiso 1 1 calc R
C5 C 0.3405(3) 0.0554(3) 1.02612(10) 0.0401(11) Uani 1 1 d .
H5 H 0.3457 0.0094 1.0244 0.048 Uiso 1 1 calc R
C6 C 0.4022(3) 0.1238(3) 1.03797(8) 0.0304(9) Uani 1 1 d .
C7 C 0.4712(3) 0.1209(3) 1.04808(9) 0.0309(9) Uani 1 1 d .
C8 C 0.4683(3) 0.0427(3) 1.05245(13) 0.0503(14) Uani 1 1 d .
H8A H 0.5021 0.0363 1.0399 0.075 Uiso 1 1 calc R
H8B H 0.4132 -0.0010 1.0507 0.075 Uiso 1 1 calc R
H8C H 0.4876 0.0420 1.0696 0.075 Uiso 1 1 calc R
C9 C 0.5069(3) 0.1772(3) 0.97631(10) 0.0436(12) Uani 1 1 d .
H9 H 0.4978 0.1902 0.9929 0.052 Uiso 1 1 calc R
C10 C 0.4488(3) 0.1058(3) 0.96550(10) 0.0459(12) Uani 1 1 d .
H10 H 0.4015 0.0715 0.9746 0.055 Uiso 1 1 calc R
C11 C 0.4608(3) 0.0855(3) 0.94154(9) 0.0322(10) Uani 1 1 d .
C12 C 0.5311(3) 0.1369(3) 0.92933(9) 0.0394(11) Uani 1 1 d .
H12 H 0.5417 0.1247 0.9128 0.047 Uiso 1 1 calc R
C13 C 0.5863(3) 0.2066(3) 0.94141(9) 0.0365(11) Uani 1 1 d .
H13 H 0.6349 0.2407 0.9329 0.044 Uiso 1 1 calc R
C14 C 0.3972(3) 0.0099(3) 0.92917(9) 0.0364(10) Uani 1 1 d .
H14A H 0.3721 -0.0326 0.9422 0.044 Uiso 1 1 calc R
H14B H 0.4219 -0.0079 0.9162 0.044 Uiso 1 1 calc R
C15 C 0.3333 0.0230(3) 0.9167 0.0360(14) Uani 1 2 d S
H15A H 0.3084 0.0405 0.9297 0.043 Uiso 1 1 d R
C16 C 0.2506(9) -0.1436(10) 1.0684(3) 0.089(5) Uiso 0.50 1 d PD
H16A H 0.2806 -0.1433 1.0830 0.134 Uiso 0.50 1 d PR
H16B H 0.2156 -0.1975 1.0631 0.134 Uiso 0.50 1 d PR
H16C H 0.2864 -0.1144 1.0548 0.134 Uiso 0.50 1 d PR
C17 C 0.2011(12) -0.1045(12) 1.0753(4) 0.118(7) Uiso 0.50 1 d PD
H17A H 0.2367 -0.0511 1.0810 0.142 Uiso 0.50 1 d PR
H17B H 0.1667 -0.1332 1.0892 0.142 Uiso 0.50 1 d PR
O4 O 0.1583(13) -0.1030(15) 1.0574(5) 0.213(10) Uiso 0.50 1 d PD
C18 C 0.1131(12) -0.0617(13) 1.0624(3) 0.117(7) Uiso 0.50 1 d PD
H18A H 0.1489 -0.0037 1.0647 0.141 Uiso 0.50 1 d PR
H18B H 0.0799 -0.0837 1.0778 0.141 Uiso 0.50 1 d PR
C19 C 0.0620(16) -0.0766(19) 1.0391(5) 0.169(11) Uiso 0.50 1 d PD
H19A H 0.0958 -0.0491 1.0244 0.253 Uiso 0.50 1 d PR
H19B H 0.0246 -0.0572 1.0419 0.253 Uiso 0.50 1 d PR
H19C H 0.0323 -0.1341 1.0358 0.253 Uiso 0.50 1 d PR

loop_
_atom_site_aniso_label
_atom_site_aniso_U_11
_atom_site_aniso_U_22
_atom_site_aniso_U_33
_atom_site_aniso_U_23
_atom_site_aniso_U_13
_atom_site_aniso_U_12
Mn1 0.0259(4) 0.0259(4) 0.0245(5) 0.000 0.000 0.01297(19)
Mn2 0.0230(4) 0.0224(3) 0.0276(3) 0.0004(2) 0.0014(2) 0.0116(3)
O1 0.0238(15) 0.0238(15) 0.031(3) 0.000 0.000 0.0119(8)
O2 0.0258(15) 0.0291(16) 0.0330(15) -0.0028(12) -0.0030(12) 0.0147(13)
O3 0.0224(14) 0.0305(16) 0.0361(16) 0.0063(13) 0.0001(12) 0.0141(13)
N1 0.034(2) 0.0282(19) 0.0263(17) -0.0013(15) -0.0012(15) 0.0152(16)
N2 0.051(3) 0.036(2) 0.036(2) -0.0070(18) -0.0136(19) 0.025(2)
N3 0.107(5) 0.049(3) 0.072(3) -0.028(3) -0.039(3) 0.053(3)
N4 0.0230(17) 0.0264(18) 0.0272(17) 0.0021(14) -0.0012(14) 0.0124(15)
N5 0.031(2) 0.0300(19) 0.0292(18) -0.0026(15) -0.0031(15) 0.0140(16)
C1 0.024(2) 0.026(2) 0.0260(19) 0.0022(16) -0.0006(16) 0.0093(17)
C2 0.032(2) 0.033(2) 0.046(3) -0.001(2) -0.007(2) 0.017(2)
C3 0.030(2) 0.039(3) 0.060(3) -0.003(2) -0.015(2) 0.012(2)
C4 0.034(3) 0.033(3) 0.060(3) -0.007(2) -0.015(2) 0.010(2)
C5 0.037(3) 0.030(2) 0.052(3) -0.005(2) -0.005(2) 0.015(2)
C6 0.026(2) 0.029(2) 0.034(2) 0.0021(18) -0.0019(18) 0.0129(18)
C7 0.030(2) 0.026(2) 0.038(2) 0.0000(18) -0.0001(18) 0.0139(19)
C8 0.038(3) 0.027(2) 0.085(4) -0.003(3) -0.017(3) 0.016(2)
C9 0.041(3) 0.042(3) 0.035(2) -0.009(2) 0.003(2) 0.011(2)
C10 0.034(3) 0.039(3) 0.047(3) -0.005(2) 0.003(2) 0.005(2)
C11 0.035(2) 0.030(2) 0.035(2) -0.0022(19) -0.0074(19) 0.019(2)
C12 0.044(3) 0.039(3) 0.034(2) -0.008(2) -0.001(2) 0.020(2)
C13 0.034(2) 0.033(2) 0.036(2) -0.002(2) 0.001(2) 0.012(2)
C14 0.034(2) 0.034(2) 0.043(3) -0.008(2) -0.009(2) 0.018(2)
C15 0.035(3) 0.030(2) 0.045(4) -0.0045(14) -0.009(3) 0.0175(17)

loop_
_atom_type_symbol
_atom_type_description
_atom_type_scat_dispersion_real
_atom_type_scat_dispersion_imag
_atom_type_scat_source
C C 0.0033 0.0016 'International Tables Vol C Tables 4.2.6.8 and 6.1.1.4'
H H 0.0000 0.0000 'International Tables Vol C Tables 4.2.6.8 and 6.1.1.4'
N N 0.0061 0.0033 'International Tables Vol C Tables 4.2.6.8 and 6.1.1.4'
O O 0.0106 0.0060 'International Tables Vol C Tables 4.2.6.8 and 6.1.1.4'
Mn Mn 0.3368 0.7283 'International Tables Vol C Tables 4.2.6.8 and 6.1.1.4'

loop_
_geom_angle_atom_site_label_1
_geom_angle_atom_site_label_2
_geom_angle_atom_site_label_3
_geom_angle
_geom_angle_site_symmetry_1
_geom_angle_site_symmetry_3
N1 Mn1 N1 91.65(13) . 2_655
N1 Mn1 N1 91.65(13) . 3_665
N1 Mn1 N1 91.65(13) 2_655 3_665
N1 Mn1 N5 90.17(13) . 2_655
N1 Mn1 N5 85.27(13) 2_655 2_655
N1 Mn1 N5 176.47(14) 3_665 2_655
N1 Mn1 N5 85.27(13) . .
N1 Mn1 N5 176.47(14) 2_655 .
N1 Mn1 N5 90.17(14) 3_665 .
N5 Mn1 N5 93.01(13) 2_655 .
N1 Mn1 N5 176.47(14) . 3_665
N1 Mn1 N5 90.17(14) 2_655 3_665
N1 Mn1 N5 85.27(13) 3_665 3_665
N5 Mn1 N5 93.01(13) 2_655 3_665
N5 Mn1 N5 93.01(13) . 3_665
O2 Mn2 O1 177.33(14) 2_655 .
O2 Mn2 O3 93.93(13) 2_655 .
O1 Mn2 O3 87.77(11) . .
O2 Mn2 N4 89.46(14) 2_655 2_655
O1 Mn2 N4 88.22(10) . 2_655
O3 Mn2 N4 158.81(14) . 2_655
O2 Mn2 N1 90.57(14) 2_655 .
O1 Mn2 N1 91.33(18) . .
O3 Mn2 N1 95.35(14) . .
N4 Mn2 N1 105.54(14) 2_655 .
Mn2 O1 Mn2 119.55(4) . 2_655
Mn2 O1 Mn2 119.55(4) . 3_665
Mn2 O1 Mn2 119.55(4) 2_655 3_665
C1 O2 Mn2 125.9(3) . 3_665
N4 O3 Mn2 113.1(2) . .
N2 N1 Mn2 117.2(3) . .
N2 N1 Mn1 121.0(3) . .
Mn2 N1 Mn1 121.74(16) . .
N3 N2 N1 179.8(8) . .
C7 N4 O3 116.3(3) . .
C7 N4 Mn2 128.9(3) . 3_665
O3 N4 Mn2 114.7(2) . 3_665
C9 N5 C13 116.3(4) . .
C9 N5 Mn1 116.4(3) . .
C13 N5 Mn1 126.5(3) . .
O2 C1 C2 117.5(4) . .
O2 C1 C6 123.6(4) . .
C2 C1 C6 118.8(4) . .
C3 C2 C1 121.0(4) . .
C2 C3 C4 120.1(5) . .
C5 C4 C3 120.0(5) . .
C4 C5 C6 121.8(5) . .
C5 C6 C1 118.2(4) . .
C5 C6 C7 119.0(4) . .
C1 C6 C7 122.7(4) . .
N4 C7 C6 119.9(4) . .
N4 C7 C8 118.8(4) . .
C6 C7 C8 121.2(4) . .
N5 C9 C10 123.5(5) . .
C11 C10 C9 119.3(5) . .
C10 C11 C12 117.9(4) . .
C10 C11 C14 120.0(4) . .
C12 C11 C14 122.1(4) . .
C11 C12 C13 119.4(4) . .
N5 C13 C12 123.5(4) . .
C11 C14 C15 111.1(4) . .
C14 C15 C14 110.5(5) . 12_556
C17 C16 C17 51.6(16) 16_546 .
C17 C17 O4 159.4(17) 16_546 .
C17 C17 C16 72.4(17) 16_546 16_546
O4 C17 C16 116.9(16) . 16_546
C17 C17 C16 56.1(13) 16_546 .
O4 C17 C16 114.7(16) . .
C16 C17 C16 127.7(16) 16_546 .
C17 O4 C18 117.1(19) . .
O4 C18 C19 105.2(9) . .

loop_
_geom_bond_atom_site_label_1
_geom_bond_atom_site_label_2
_geom_bond_distance
_geom_bond_site_symmetry_2
Mn1 N1 2.243(4) .
Mn1 N1 2.243(4) 2_655
Mn1 N1 2.243(4) 3_665
Mn1 N5 2.292(4) 2_655
Mn1 N5 2.292(4) .
Mn1 N5 2.292(4) 3_665
Mn2 O2 1.867(3) 2_655
Mn2 O1 1.8842(7) .
Mn2 O3 1.934(3) .
Mn2 N4 1.992(4) 2_655
Mn2 N1 2.182(4) .
O1 Mn2 1.8842(7) 2_655
O1 Mn2 1.8842(7) 3_665
O2 C1 1.321(5) .
O2 Mn2 1.867(3) 3_665
O3 N4 1.387(4) .
N1 N2 1.205(5) .
N2 N3 1.155(6) .
N4 C7 1.303(6) .
N4 Mn2 1.992(3) 3_665
N5 C9 1.338(6) .
N5 C13 1.343(6) .
C1 C2 1.409(6) .
C1 C6 1.422(6) .
C2 C3 1.383(7) .
C3 C4 1.389(7) .
C4 C5 1.370(7) .
C5 C6 1.411(6) .
C6 C7 1.465(6) .
C7 C8 1.504(6) .
C9 C10 1.395(7) .
C10 C11 1.375(7) .
C11 C12 1.379(7) .
C11 C14 1.511(6) .
C12 C13 1.388(7) .
C14 C15 1.530(6) .
C15 C14 1.530(6) 12_556
C16 C17 1.33(3) 16_546
C16 C17 1.531(10) .
C17 C17 1.26(4) 16_546
C17 O4 1.26(2) .
C17 C16 1.33(3) 16_546
O4 C18 1.473(9) .
C18 C19 1.513(10) .
